data_7011557
loop_
_publ_author_name
'Smith, Matt C.'
'Barclay, J. Elaine'
'Cramer, Stephen P.'
'Davies, Sian C.'
'Gu, Wei-Wei'
'Hughes, David L.'
'Longhurst, Steven'
'Evans, David J.'

_publ_section_title
;
 Nickel--iron--sulfur complexes: approaching structural analogues of
 the active sites of NiFe-hydrogenase and carbon monoxide
 dehydrogenase/acetyl-CoA synthase
;
_journal_issue 13
_journal_name_full 'Journal of the Chemical Society, Dalton Transactions'
_journal_page_first 2641
_journal_paper_doi 10.1039/b201578c
_journal_year 2002
_chemical_formula_moiety 'C32 H36 Cl Fe N2 Ni O P2 S3, C2 H3 N'
_chemical_formula_structural '[{Fe(NO)(N{CH2CH2S}3)-S,S'}NiCl(dppe)]'
_chemical_formula_sum 'C34 H39 Cl Fe N3 Ni O P2 S3'
_chemical_formula_weight 813.81
_chemical_name_common 'Complex 3'
_chemical_name_systematic
; 
? 
;
_space_group_IT_number 14
_symmetry_cell_setting monoclinic
_symmetry_Int_Tables_number 14
_symmetry_space_group_name_Hall '-P 2ybc'
_symmetry_space_group_name_H-M 'P 1 21/c 1'
_atom_sites_solution_hydrogens geom
_atom_sites_solution_primary direct
_atom_sites_solution_secondary difmap
_audit_creation_method SHELXL
_cell_angle_alpha 90.00
_cell_angle_beta 103.345(10)
_cell_angle_gamma 90.00
_cell_formula_units_Z 4
_cell_length_a 11.9861(15)
_cell_length_b 19.719(3)
_cell_length_c 15.709(2)
_cell_measurement_reflns_used 24
_cell_measurement_temperature 293(2)
_cell_measurement_theta_max 11
_cell_measurement_theta_min 10
_cell_volume 3612.6(9)
_computing_cell_refinement 'CAD4/EXPRESS (Enraf-Nonius, 1992)'
_computing_data_collection 'CAD4/EXPRESS (Enraf-Nonius, 1992)'
_computing_data_reduction 'CAD4 (Hursthouse, 1976)'
_computing_molecular_graphics 'ORTEP (Johnson, 1971)'
_computing_publication_material 'SHELXL-93 (Sheldrick, 1993)'
_computing_structure_refinement 'SHELXL-93 (Sheldrick, 1993)'
_computing_structure_solution 'SHELXS-86 (Sheldrick, 1990)'
_diffrn_ambient_temperature 293(2)
_diffrn_measurement_device 'Enraf-Nonius CAD4 diffractometer'
_diffrn_measurement_method 'scintillation counter; \w/\q scans'
_diffrn_radiation_monochromator graphite
_diffrn_radiation_source 'fine-focus sealed tube'
_diffrn_radiation_type Mo-K\a
_diffrn_radiation_wavelength 0.71069
_diffrn_reflns_av_R_equivalents 0.014
_diffrn_reflns_av_sigmaI/netI 0.0518
_diffrn_reflns_limit_h_max 14
_diffrn_reflns_limit_h_min -15
_diffrn_reflns_limit_k_max 25
_diffrn_reflns_limit_k_min -1
_diffrn_reflns_limit_l_max 20
_diffrn_reflns_limit_l_min -1
_diffrn_reflns_number 8511
_diffrn_reflns_theta_max 27.0
_diffrn_reflns_theta_min 1.5
_diffrn_standards_decay_% 0
_diffrn_standards_interval_time '10000 s'
_diffrn_standards_number 3
_exptl_absorpt_coefficient_mu 1.291
_exptl_absorpt_correction_T_max 0.997
_exptl_absorpt_correction_T_min 0.955
_exptl_absorpt_correction_type 'semi-empirical psi-scans'
_exptl_crystal_colour 'Dark brown'
_exptl_crystal_density_diffrn 1.496
_exptl_crystal_description 'rhombic prisms'
_exptl_crystal_F_000 1684
_exptl_crystal_size_max 0.48
_exptl_crystal_size_mid 0.24
_exptl_crystal_size_min 0.21
_refine_diff_density_max 0.349
_refine_diff_density_min -0.265
_refine_diff_density_rms 0.061
_refine_ls_extinction_method none
_refine_ls_goodness_of_fit_all 1.044
_refine_ls_goodness_of_fit_obs 1.082
_refine_ls_hydrogen_treatment
;
Hydrogen coordinates were initially located in idealised positions and 
subsequently refined freely except those of the disordered carbons, which
were set to ride on the parent atoms.  All isotropic thermal displacement
parameters were refined freely.
;
_refine_ls_matrix_type full
_refine_ls_number_parameters 581
_refine_ls_number_reflns 7866
_refine_ls_number_restraints 0
_refine_ls_restrained_S_all 1.044
_refine_ls_restrained_S_obs 1.082
_refine_ls_R_factor_all 0.0599
_refine_ls_R_factor_obs 0.0347
_refine_ls_shift/esd_max 0.001
_refine_ls_shift/esd_mean 0.000
_refine_ls_structure_factor_coef Fsqd
_refine_ls_weighting_details 'w=1/[\s^2^(Fo^2^)+(0.0310P)^2^+0.1485P] where P=(Fo^2^+2Fc^2^)/3'
_refine_ls_weighting_scheme calc
_refine_ls_wR_factor_all 0.0843
_refine_ls_wR_factor_obs 0.0714
_reflns_number_observed 5425
_reflns_number_total 7866
_reflns_observed_criterion I>2sigma(I)
_cod_data_source_file b201578c.txt
_cod_data_source_block matt1
_cod_depositor_comments
;
The following automatic conversions were performed:
'_symmetry_cell_setting' value 'Monoclinic' changed to 'monoclinic'
according to '/home/saulius/struct/CIF-dictionaries/cif_core.dic'
dictionary named 'cif_core.dic' version 2.4.1 from 2010-06-29.

Automatic conversion script
Id: cif_fix_enum 1527 2010-12-29 10:47:43Z saulius 

The following automatic conversions were performed:

'_refine_ls_weighting_scheme' value 'calc
w=1/[\s^2^(Fo^2^)+(0.0310P)^2^+0.1485P] where P=(Fo^2^+2Fc^2^)/3' was
changed to 'calc'. New tag '_refine_ls_weighting_details' was
created. The value of the new tag was set to
'w=1/[\s^2^(Fo^2^)+(0.0310P)^2^+0.1485P] where P=(Fo^2^+2Fc^2^)/3'.

Automatic conversion script
Id: cif_fix_values 3143 2015-03-26 13:38:13Z robertas 
;
_cod_original_cell_volume 3612.6(8)
_cod_original_sg_symbol_H-M 'P 21/c'
_cod_database_code 7011557

loop_
_symmetry_equiv_pos_as_xyz
'x, y, z'
'-x, y+1/2, -z+1/2'
'-x, -y, -z'
'x, -y-1/2, z-1/2'

loop_
_atom_site_aniso_label
_atom_site_aniso_U_11
_atom_site_aniso_U_22
_atom_site_aniso_U_33
_atom_site_aniso_U_23
_atom_site_aniso_U_13
_atom_site_aniso_U_12
Ni 0.0267(2) 0.0381(2) 0.0269(2) -0.00149(14) 0.00798(12) -0.00278(14)
Cl 0.0456(4) 0.0444(4) 0.0371(3) 0.0046(3) 0.0085(3) 0.0009(3)
P1 0.0302(3) 0.0414(4) 0.0290(3) -0.0004(3) 0.0100(3) -0.0015(3)
C111 0.0311(13) 0.0389(15) 0.0388(14) -0.0018(12) 0.0132(11) -0.0057(11)
C112 0.039(2) 0.055(2) 0.043(2) -0.0011(14) 0.0160(13) 0.0045(13)
C113 0.041(2) 0.065(2) 0.059(2) 0.010(2) 0.006(2) 0.009(2)
C114 0.040(2) 0.047(2) 0.081(3) 0.000(2) 0.021(2) 0.0073(15)
C115 0.048(2) 0.063(2) 0.068(2) -0.018(2) 0.023(2) 0.002(2)
C116 0.043(2) 0.057(2) 0.046(2) -0.0103(15) 0.0126(14) -0.0003(14)
C121 0.051(2) 0.045(2) 0.0369(15) 0.0026(13) 0.0227(13) 0.0028(14)
C122 0.066(2) 0.060(2) 0.041(2) 0.005(2) 0.011(2) -0.020(2)
C123 0.103(4) 0.078(3) 0.052(2) 0.000(2) 0.022(2) -0.041(3)
C124 0.133(5) 0.051(2) 0.094(3) 0.026(2) 0.060(3) 0.009(3)
C125 0.086(3) 0.100(4) 0.157(5) 0.077(4) 0.060(4) 0.040(3)
C126 0.054(2) 0.082(3) 0.113(3) 0.052(3) 0.037(2) 0.020(2)
C12 0.0364(15) 0.060(2) 0.0308(14) -0.0071(14) 0.0096(12) -0.0023(14)
C21 0.040(2) 0.049(2) 0.042(2) -0.0105(14) 0.0149(13) -0.0063(14)
P2 0.0297(3) 0.0402(4) 0.0322(3) -0.0031(3) 0.0098(3) -0.0047(3)
C211 0.0326(13) 0.054(2) 0.0280(13) -0.0014(12) 0.0078(11) -0.0031(12)
C212 0.043(2) 0.056(2) 0.0358(15) -0.0008(14) 0.0075(13) -0.0010(15)
C213 0.061(2) 0.062(2) 0.045(2) 0.003(2) 0.010(2) 0.016(2)
C214 0.042(2) 0.105(3) 0.052(2) 0.009(2) 0.008(2) 0.023(2)
C215 0.032(2) 0.103(3) 0.060(2) 0.010(2) 0.003(2) -0.008(2)
C216 0.040(2) 0.070(2) 0.046(2) 0.006(2) 0.0074(14) -0.011(2)
C221 0.0339(14) 0.043(2) 0.0345(14) -0.0035(12) 0.0059(11) -0.0093(12)
C222 0.0373(15) 0.046(2) 0.046(2) 0.0012(14) 0.0146(13) -0.0037(13)
C223 0.044(2) 0.061(2) 0.043(2) 0.0009(15) 0.0161(14) -0.0115(15)
C224 0.065(2) 0.060(2) 0.049(2) 0.008(2) 0.020(2) -0.018(2)
C225 0.085(3) 0.038(2) 0.078(3) 0.005(2) 0.032(2) -0.008(2)
C226 0.064(2) 0.042(2) 0.066(2) -0.005(2) 0.029(2) -0.010(2)
S1 0.0296(3) 0.0448(4) 0.0348(3) -0.0039(3) 0.0101(3) -0.0049(3)
S2 0.0282(3) 0.0447(4) 0.0341(3) -0.0036(3) 0.0079(3) -0.0009(3)
Fe 0.0343(2) 0.0395(2) 0.0378(2) 0.0000(2) 0.0080(2) -0.0002(2)
S3 0.0581(5) 0.0404(4) 0.0650(5) -0.0049(4) 0.0151(4) 0.0010(4)
N4 0.0346(12) 0.0415(12) 0.0328(11) -0.0056(10) 0.0085(9) -0.0005(10)
C14 0.0272(14) 0.058(2) 0.0355(14) -0.0046(13) 0.0028(11) -0.0010(13)
C24 0.0366(15) 0.058(2) 0.0359(15) -0.0044(13) 0.0148(12) -0.0070(14)
C34 0.080(3) 0.051(2) 0.063(2) -0.020(2) 0.008(2) -0.006(2)
C41 0.035(3) 0.058(4) 0.034(3) -0.005(3) 0.006(2) -0.002(3)
C42 0.039(3) 0.068(4) 0.027(3) -0.002(3) 0.010(2) -0.007(3)
C43 0.051(4) 0.063(4) 0.045(4) -0.014(3) 0.008(3) 0.005(4)
C41B 0.031(3) 0.041(3) 0.028(3) -0.005(2) 0.000(2) 0.004(2)
C42B 0.031(3) 0.052(3) 0.035(3) -0.006(3) 0.014(2) -0.001(3)
C43B 0.038(3) 0.050(4) 0.043(4) -0.011(3) 0.003(3) -0.005(3)
N5 0.076(2) 0.057(2) 0.0427(15) 0.0124(13) 0.0031(14) 0.0034(15)
N61 0.123(4) 0.100(3) 0.102(3) 0.030(3) 0.009(3) -0.014(3)
C62 0.089(3) 0.056(2) 0.075(3) 0.003(2) 0.028(2) -0.014(2)
C63 0.107(4) 0.083(3) 0.072(3) -0.015(3) 0.026(3) -0.028(3)

loop_
_atom_site_label
_atom_site_type_symbol
_atom_site_fract_x
_atom_site_fract_y
_atom_site_fract_z
_atom_site_U_iso_or_equiv
_atom_site_thermal_displace_type
_atom_site_occupancy
_atom_site_calc_flag
_atom_site_refinement_flags
_atom_site_disorder_group
Ni Ni 0.29004(3) 0.14600(2) 0.13027(2) 0.03028(9) Uani 1 d . .
Cl Cl 0.22895(6) 0.23745(4) 0.02591(4) 0.0425(2) Uani 1 d . .
P1 P 0.22138(5) 0.16788(4) 0.24494(4) 0.0330(2) Uani 1 d . .
C111 C 0.0887(2) 0.21719(13) 0.2271(2) 0.0354(6) Uani 1 d . .
C112 C 0.0198(2) 0.2251(2) 0.1450(2) 0.0448(7) Uani 1 d . .
H112 H 0.0414(22) 0.2109(14) 0.0994(18) 0.039(8) Uiso 1 d . .
C113 C -0.0817(3) 0.2616(2) 0.1323(2) 0.0559(8) Uani 1 d . .
H113 H -0.1271(24) 0.2644(14) 0.0744(20) 0.049(8) Uiso 1 d . .
C114 C -0.1142(3) 0.2903(2) 0.2019(2) 0.0549(8) Uani 1 d . .
H114 H -0.1778(30) 0.3162(17) 0.1937(22) 0.074(11) Uiso 1 d . .
C115 C -0.0458(3) 0.2828(2) 0.2846(2) 0.0582(9) Uani 1 d . .
H115 H -0.0677(28) 0.3041(17) 0.3350(22) 0.072(10) Uiso 1 d . .
C116 C 0.0547(3) 0.2460(2) 0.2979(2) 0.0486(7) Uani 1 d . .
H116 H 0.1045(23) 0.2424(14) 0.3582(19) 0.046(8) Uiso 1 d . .
C121 C 0.1919(3) 0.09385(14) 0.3051(2) 0.0425(7) Uani 1 d . .
C122 C 0.0855(3) 0.0649(2) 0.2889(2) 0.0560(9) Uani 1 d . .
H122 H 0.0252(26) 0.0850(15) 0.2524(20) 0.052(9) Uiso 1 d . .
C123 C 0.0676(5) 0.0040(2) 0.3285(3) 0.0770(13) Uani 1 d . .
H123 H -0.0057(33) -0.0061(19) 0.3155(25) 0.079(13) Uiso 1 d . .
C124 C 0.1550(5) -0.0261(2) 0.3865(3) 0.0875(15) Uani 1 d . .
H124 H 0.1497(39) -0.0627(22) 0.4181(30) 0.113(16) Uiso 1 d . .
C125 C 0.2606(5) 0.0032(3) 0.4069(4) 0.109(2) Uani 1 d . .
H125 H 0.3332(48) -0.0191(29) 0.4461(36) 0.164(22) Uiso 1 d . .
C126 C 0.2801(3) 0.0625(2) 0.3657(3) 0.0801(13) Uani 1 d . .
H126 H 0.3527(34) 0.0812(18) 0.3740(25) 0.085(13) Uiso 1 d . .
C12 C 0.3270(3) 0.2174(2) 0.3243(2) 0.0421(7) Uani 1 d . .
H12A H 0.2937(23) 0.2422(14) 0.3606(18) 0.044(8) Uiso 1 d . .
H12B H 0.3769(26) 0.1859(16) 0.3595(20) 0.058(9) Uiso 1 d . .
C21 C 0.3907(3) 0.2621(2) 0.2733(2) 0.0427(7) Uani 1 d . .
H21A H 0.4545(24) 0.2847(15) 0.3105(18) 0.047(8) Uiso 1 d . .
H21B H 0.3404(26) 0.2954(15) 0.2393(20) 0.057(9) Uiso 1 d . .
P2 P 0.43653(5) 0.20722(4) 0.19401(4) 0.0336(2) Uani 1 d . .
C211 C 0.5582(2) 0.16020(14) 0.2584(2) 0.0381(6) Uani 1 d . .
C212 C 0.5484(3) 0.0920(2) 0.2755(2) 0.0450(7) Uani 1 d . .
H212 H 0.4833(26) 0.0721(14) 0.2537(19) 0.046(9) Uiso 1 d . .
C213 C 0.6403(3) 0.0548(2) 0.3215(2) 0.0567(8) Uani 1 d . .
H213 H 0.6356(29) 0.0055(17) 0.3310(22) 0.071(11) Uiso 1 d . .
C214 C 0.7434(3) 0.0869(2) 0.3518(2) 0.0671(11) Uani 1 d . .
H214 H 0.8102(29) 0.0644(15) 0.3805(21) 0.062(10) Uiso 1 d . .
C215 C 0.7553(3) 0.1540(2) 0.3376(2) 0.0662(10) Uani 1 d . .
H215 H 0.8179(29) 0.1787(17) 0.3616(22) 0.070(11) Uiso 1 d . .
C216 C 0.6633(3) 0.1919(2) 0.2907(2) 0.0521(8) Uani 1 d . .
H216 H 0.6659(25) 0.2395(16) 0.2799(20) 0.054(9) Uiso 1 d . .
C221 C 0.4986(2) 0.26278(14) 0.1256(2) 0.0376(6) Uani 1 d . .
C222 C 0.5674(2) 0.2364(2) 0.0737(2) 0.0423(7) Uani 1 d . .
H222 H 0.5808(23) 0.1890(15) 0.0730(18) 0.045(8) Uiso 1 d . .
C223 C 0.6084(3) 0.2769(2) 0.0167(2) 0.0480(7) Uani 1 d . .
H223 H 0.6489(27) 0.2559(16) -0.0240(22) 0.065(10) Uiso 1 d . .
C224 C 0.5821(3) 0.3442(2) 0.0107(2) 0.0571(9) Uani 1 d . .
H224 H 0.6070(30) 0.3706(18) -0.0326(24) 0.079(11) Uiso 1 d . .
C225 C 0.5146(3) 0.3715(2) 0.0622(3) 0.0649(10) Uani 1 d . .
H225 H 0.4940(29) 0.4152(18) 0.0567(22) 0.067(10) Uiso 1 d . .
C226 C 0.4728(3) 0.3313(2) 0.1187(2) 0.0551(8) Uani 1 d . .
H226 H 0.4344(26) 0.3499(15) 0.1548(20) 0.052(9) Uiso 1 d . .
S1 S 0.13636(5) 0.07355(3) 0.08676(4) 0.0360(2) Uani 1 d . .
S2 S 0.42172(5) 0.08464(3) 0.06957(4) 0.0356(2) Uani 1 d . .
Fe Fe 0.28298(3) 0.00083(2) 0.06767(2) 0.03722(10) Uani 1 d . .
S3 S 0.26257(7) -0.10581(4) 0.01398(6) 0.0543(2) Uani 1 d . .
N4 N 0.2249(2) 0.03256(11) -0.07423(13) 0.0362(5) Uani 1 d . .
C14 C 0.0659(2) 0.0912(2) -0.0270(2) 0.0408(7) Uani 1 d . .
H14A H -0.0164(2) 0.0899(2) -0.0331(2) 0.058(18) Uiso 0.50 calc PR 1
H14B H 0.0860(2) 0.1367(2) -0.0414(2) 0.046(16) Uiso 0.50 calc PR 1
H14C H 0.0073(2) 0.0572(2) -0.0474(2) 0.046(16) Uiso 0.50 calc PR 2
H14D H 0.0285(2) 0.1350(2) -0.0305(2) 0.060(19) Uiso 0.50 calc PR 2
C24 C 0.4021(2) 0.1028(2) -0.0463(2) 0.0424(7) Uani 1 d . .
H24A H 0.4285(2) 0.1484(2) -0.0538(2) 0.028(13) Uiso 0.50 calc PR 1
H24B H 0.4477(2) 0.0715(2) -0.0718(2) 0.081(23) Uiso 0.50 calc PR 1
H24C H 0.3625(2) 0.1458(2) -0.0591(2) 0.046(17) Uiso 0.50 calc PR 2
H24D H 0.4767(2) 0.1074(2) -0.0598(2) 0.009(10) Uiso 0.50 calc PR 2
C34 C 0.2222(4) -0.0910(2) -0.1032(2) 0.0661(10) Uani 1 d . .
H34A H 0.2628(4) -0.1230(2) -0.1319(2) 0.087(26) Uiso 0.50 calc PR 1
H34B H 0.1408(4) -0.0998(2) -0.1238(2) 0.094(28) Uiso 0.50 calc PR 1
H34C H 0.2901(4) -0.0948(2) -0.1266(2) 0.110(33) Uiso 0.50 calc PR 2
H34D H 0.1691(4) -0.1262(2) -0.1301(2) 0.065(20) Uiso 0.50 calc PR 2
C41 C 0.0957(5) 0.0445(3) -0.0889(4) 0.0429(13) Uani 0.50 d P 1
H41A H 0.0668(5) 0.0619(3) -0.1476(4) 0.027(13) Uiso 0.50 calc PR 1
H41B H 0.0582(5) 0.0014(3) -0.0848(4) 0.048(17) Uiso 0.50 calc PR 1
C42 C 0.2761(5) 0.0963(3) -0.0939(3) 0.0443(14) Uani 0.50 d P 1
H42A H 0.2335(5) 0.1339(3) -0.0773(3) 0.095(32) Uiso 0.50 calc PR 1
H42B H 0.2699(5) 0.0991(3) -0.1565(3) 0.055(17) Uiso 0.50 calc PR 1
C43 C 0.2462(7) -0.0230(4) -0.1284(4) 0.053(2) Uani 0.50 d P 1
H43A H 0.2012(7) -0.0152(4) -0.1873(4) 0.058(25) Uiso 0.50 calc PR 1
H43B H 0.3263(7) -0.0213(4) -0.1309(4) 0.058(19) Uiso 0.50 calc PR 1
C41B C 0.1511(4) 0.0911(3) -0.0876(3) 0.0346(11) Uani 0.50 d P 2
H41C H 0.1084(4) 0.0922(3) -0.1481(3) 0.030(13) Uiso 0.50 calc PR 2
H41D H 0.1978(4) 0.1318(3) -0.0769(3) 0.023(14) Uiso 0.50 calc PR 2
C42B C 0.3356(4) 0.0494(3) -0.1039(3) 0.0384(12) Uani 0.50 d P 2
H42C H 0.3820(4) 0.0088(3) -0.1013(3) 0.036(14) Uiso 0.50 calc PR 2
H42D H 0.3164(4) 0.0652(3) -0.1640(3) 0.044(15) Uiso 0.50 calc PR 2
C43B C 0.1703(6) -0.0266(3) -0.1272(4) 0.0447(14) Uani 0.50 d P 2
H43C H 0.0909(6) -0.0290(3) -0.1232(4) 0.063(19) Uiso 0.50 calc PR 2
H43D H 0.1706(6) -0.0181(3) -0.1880(4) 0.095(36) Uiso 0.50 calc PR 2
N5 N 0.3291(3) -0.03087(14) 0.1725(2) 0.0602(7) Uani 1 d . .
O5A O 0.4130(9) -0.0664(6) 0.2166(7) 0.062(3) Uiso 0.25 d P .
O5B O 0.3005(10) -0.0736(6) 0.2259(7) 0.061(3) Uiso 0.25 d P .
O5C O 0.3545(12) -0.0845(6) 0.2132(7) 0.055(3) Uiso 0.25 d P .
O5D O 0.3603(15) -0.0611(7) 0.2362(9) 0.072(4) Uiso 0.25 d P .
N61 N 0.1984(4) 0.0961(2) 0.6652(3) 0.1114(14) Uani 1 d . .
C62 C 0.1450(4) 0.1062(2) 0.5983(3) 0.0718(11) Uani 1 d . .
C63 C 0.0728(5) 0.1194(3) 0.5132(3) 0.0862(14) Uani 1 d . .
H63A H 0.0421(54) 0.0802(31) 0.4904(41) 0.165(25) Uiso 1 d . .
H63B H 0.1320(62) 0.1189(34) 0.4806(48) 0.205(33) Uiso 1 d . .
H63C H 0.0244(68) 0.1550(41) 0.5056(54) 0.248(45) Uiso 1 d . .

loop_
_atom_type_symbol
_atom_type_description
_atom_type_scat_dispersion_real
_atom_type_scat_dispersion_imag
_atom_type_scat_source
C C 0.0033 0.0016 'International Tables Vol C Tables 4.2.6.8 and 6.1.1.4'
H H 0.0000 0.0000 'International Tables Vol C Tables 4.2.6.8 and 6.1.1.4'
Cl Cl 0.1484 0.1585 'International Tables Vol C Tables 4.2.6.8 and 6.1.1.4'
Fe Fe 0.3463 0.8444 'International Tables Vol C Tables 4.2.6.8 and 6.1.1.4'
N N 0.0061 0.0033 'International Tables Vol C Tables 4.2.6.8 and 6.1.1.4'
Ni Ni 0.3393 1.1124 'International Tables Vol C Tables 4.2.6.8 and 6.1.1.4'
O O 0.0106 0.0060 'International Tables Vol C Tables 4.2.6.8 and 6.1.1.4'
P P 0.1023 0.0942 'International Tables Vol C Tables 4.2.6.8 and 6.1.1.4'
S S 0.1246 0.1234 'International Tables Vol C Tables 4.2.6.8 and 6.1.1.4'

loop_
_geom_angle_atom_site_label_1
_geom_angle_atom_site_label_2
_geom_angle_atom_site_label_3
_geom_angle
_geom_angle_site_symmetry_1
_geom_angle_site_symmetry_3
_geom_angle_publ_flag
P2 Ni P1 85.91(3) . . ?
P2 Ni S1 169.98(3) . . ?
P1 Ni S1 86.54(3) . . ?
P2 Ni S2 85.78(3) . . ?
P1 Ni S2 147.97(3) . . ?
S1 Ni S2 97.22(3) . . ?
P2 Ni Cl 89.10(3) . . ?
P1 Ni Cl 107.25(3) . . ?
S1 Ni Cl 99.43(3) . . ?
S2 Ni Cl 103.49(3) . . ?
C121 P1 C111 103.89(12) . . ?
C121 P1 C12 105.05(14) . . ?
C111 P1 C12 105.06(14) . . ?
C121 P1 Ni 115.14(9) . . ?
C111 P1 Ni 117.20(9) . . ?
C12 P1 Ni 109.38(9) . . ?
C112 C111 C116 118.8(3) . . ?
C112 C111 P1 121.3(2) . . ?
C116 C111 P1 119.9(2) . . ?
C111 C112 C113 120.8(3) . . ?
C111 C112 H112 120.8(18) . . ?
C113 C112 H112 118.1(18) . . ?
C114 C113 C112 120.2(3) . . ?
C114 C113 H113 122.5(17) . . ?
C112 C113 H113 117.3(18) . . ?
C113 C114 C115 119.5(3) . . ?
C113 C114 H114 120.5(23) . . ?
C115 C114 H114 119.8(23) . . ?
C114 C115 C116 120.6(3) . . ?
C114 C115 H115 120.2(20) . . ?
C116 C115 H115 119.2(20) . . ?
C115 C116 C111 120.0(3) . . ?
C115 C116 H116 119.4(16) . . ?
C111 C116 H116 120.5(16) . . ?
C122 C121 C126 118.1(3) . . ?
C122 C121 P1 121.6(2) . . ?
C126 C121 P1 120.2(2) . . ?
C121 C122 C123 120.7(4) . . ?
C121 C122 H122 120.6(20) . . ?
C123 C122 H122 118.7(20) . . ?
C124 C123 C122 120.2(4) . . ?
C124 C123 H123 129.3(26) . . ?
C122 C123 H123 109.9(26) . . ?
C123 C124 C125 120.4(4) . . ?
C123 C124 H124 126.0(31) . . ?
C125 C124 H124 113.3(31) . . ?
C124 C125 C126 119.8(5) . . ?
C124 C125 H125 124.5(32) . . ?
C126 C125 H125 115.2(32) . . ?
C125 C126 C121 120.8(4) . . ?
C125 C126 H126 121.7(24) . . ?
C121 C126 H126 117.4(24) . . ?
C21 C12 P1 107.6(2) . . ?
C21 C12 H12A 111.5(17) . . ?
P1 C12 H12A 112.2(17) . . ?
C21 C12 H12B 111.3(18) . . ?
P1 C12 H12B 106.9(18) . . ?
H12A C12 H12B 107.3(25) . . ?
C12 C21 P2 106.5(2) . . ?
C12 C21 H21A 112.2(17) . . ?
P2 C21 H21A 111.6(17) . . ?
C12 C21 H21B 111.2(18) . . ?
P2 C21 H21B 105.8(18) . . ?
H21A C21 H21B 109.3(24) . . ?
C221 P2 C211 104.53(12) . . ?
C221 P2 C21 106.01(13) . . ?
C211 P2 C21 104.50(14) . . ?
C221 P2 Ni 117.47(8) . . ?
C211 P2 Ni 115.48(9) . . ?
C21 P2 Ni 107.74(10) . . ?
C212 C211 C216 118.4(3) . . ?
C212 C211 P2 120.6(2) . . ?
C216 C211 P2 120.9(2) . . ?
C211 C212 C213 121.7(3) . . ?
C211 C212 H212 118.2(19) . . ?
C213 C212 H212 120.0(19) . . ?
C214 C213 C212 118.8(4) . . ?
C214 C213 H213 118.7(20) . . ?
C212 C213 H213 122.4(21) . . ?
C215 C214 C213 120.9(3) . . ?
C215 C214 H214 115.6(20) . . ?
C213 C214 H214 123.4(20) . . ?
C214 C215 C216 120.7(3) . . ?
C214 C215 H215 124.6(22) . . ?
C216 C215 H215 114.3(22) . . ?
C215 C216 C211 119.3(3) . . ?
C215 C216 H216 124.6(19) . . ?
C211 C216 H216 116.1(19) . . ?
C226 C221 C222 118.2(3) . . ?
C226 C221 P2 121.5(2) . . ?
C222 C221 P2 120.2(2) . . ?
C223 C222 C221 121.0(3) . . ?
C223 C222 H222 118.6(17) . . ?
C221 C222 H222 120.2(17) . . ?
C224 C223 C222 120.0(3) . . ?
C224 C223 H223 120.7(19) . . ?
C222 C223 H223 118.9(19) . . ?
C223 C224 C225 119.8(3) . . ?
C223 C224 H224 118.3(21) . . ?
C225 C224 H224 121.7(21) . . ?
C226 C225 C224 120.5(3) . . ?
C226 C225 H225 119.1(23) . . ?
C224 C225 H225 120.3(23) . . ?
C225 C226 C221 120.5(3) . . ?
C225 C226 H226 119.7(20) . . ?
C221 C226 H226 119.5(20) . . ?
C14 S1 Ni 109.24(10) . . ?
C14 S1 Fe 100.50(9) . . ?
Ni S1 Fe 81.11(3) . . ?
C24 S2 Fe 101.48(9) . . ?
C24 S2 Ni 111.11(10) . . ?
Fe S2 Ni 80.07(3) . . ?
N5 Fe S3 90.13(10) . . ?
N5 Fe N4 174.67(11) . . ?
S3 Fe N4 84.69(6) . . ?
N5 Fe S2 99.97(10) . . ?
S3 Fe S2 132.69(3) . . ?
N4 Fe S2 82.73(6) . . ?
N5 Fe S1 100.61(10) . . ?
S3 Fe S1 126.77(3) . . ?
N4 Fe S1 83.54(6) . . ?
S2 Fe S1 96.78(3) . . ?
C34 S3 Fe 102.11(11) . . ?
C43 N4 C42 112.8(4) . . ?
C41B N4 C43B 111.7(4) . . ?
C43 N4 C41 109.7(4) . . ?
C42 N4 C41 107.2(4) . . ?
C41B N4 C42B 109.0(3) . . ?
C43B N4 C42B 107.3(4) . . ?
C41B N4 Fe 113.9(2) . . ?
C43 N4 Fe 108.3(3) . . ?
C42 N4 Fe 113.4(2) . . ?
C43B N4 Fe 109.2(3) . . ?
C41 N4 Fe 105.1(2) . . ?
C42B N4 Fe 105.5(2) . . ?
C41 C14 S1 114.1(3) . . ?
C41B C14 S1 112.4(2) . . ?
C41 C14 H14A 108.7(2) . . ?
S1 C14 H14A 108.73(9) . . ?
C41 C14 H14B 108.7(3) . . ?
S1 C14 H14B 108.73(10) . . ?
H14A C14 H14B 107.6 . . ?
C41B C14 H14C 109.1(2) . . ?
S1 C14 H14C 109.13(9) . . ?
C41B C14 H14D 109.1(2) . . ?
S1 C14 H14D 109.13(10) . . ?
H14C C14 H14D 107.9 . . ?
C42B C24 S2 113.3(3) . . ?
C42 C24 S2 111.0(2) . . ?
C42 C24 H24A 109.4(3) . . ?
S2 C24 H24A 109.44(10) . . ?
C42 C24 H24B 109.4(3) . . ?
S2 C24 H24B 109.44(10) . . ?
H24A C24 H24B 108.0 . . ?
C42B C24 H24C 108.9(3) . . ?
S2 C24 H24C 108.92(10) . . ?
C42B C24 H24D 108.9(2) . . ?
S2 C24 H24D 108.92(9) . . ?
H24C C24 H24D 107.7 . . ?
C43B C34 S3 114.1(3) . . ?
C43 C34 S3 113.8(3) . . ?
C43 C34 H34A 108.8(3) . . ?
S3 C34 H34A 108.80(12) . . ?
C43 C34 H34B 108.8(3) . . ?
S3 C34 H34B 108.80(14) . . ?
H34A C34 H34B 107.7 . . ?
C43B C34 H34C 108.7(3) . . ?
S3 C34 H34C 108.72(14) . . ?
C43B C34 H34D 108.7(3) . . ?
S3 C34 H34D 108.72(12) . . ?
H34C C34 H34D 107.6 . . ?
C14 C41 N4 113.3(4) . . ?
C14 C41 H41A 108.9(3) . . ?
N4 C41 H41A 108.9(2) . . ?
C14 C41 H41B 108.9(3) . . ?
N4 C41 H41B 108.9(3) . . ?
H41A C41 H41B 107.7 . . ?
N4 C42 C24 112.6(4) . . ?
N4 C42 H42A 109.1(3) . . ?
C24 C42 H42A 109.1(3) . . ?
N4 C42 H42B 109.1(2) . . ?
C24 C42 H42B 109.1(2) . . ?
H42A C42 H42B 107.8 . . ?
C34 C43 N4 117.9(5) . . ?
C34 C43 H43A 107.8(3) . . ?
N4 C43 H43A 107.8(3) . . ?
C34 C43 H43B 107.8(4) . . ?
N4 C43 H43B 107.8(3) . . ?
H43A C43 H43B 107.2 . . ?
N4 C41B C14 112.3(4) . . ?
N4 C41B H41C 109.1(2) . . ?
C14 C41B H41C 109.1(2) . . ?
N4 C41B H41D 109.1(2) . . ?
C14 C41B H41D 109.1(2) . . ?
H41C C41B H41D 107.9 . . ?
C24 C42B N4 110.2(3) . . ?
C24 C42B H42C 109.6(3) . . ?
N4 C42B H42C 109.6(2) . . ?
C24 C42B H42D 109.6(2) . . ?
N4 C42B H42D 109.6(2) . . ?
H42C C42B H42D 108.1 . . ?
C34 C43B N4 116.1(4) . . ?
C34 C43B H43C 108.2(3) . . ?
N4 C43B H43C 108.2(3) . . ?
C34 C43B H43D 108.2(3) . . ?
N4 C43B H43D 108.2(3) . . ?
H43C C43B H43D 107.4 . . ?
O5D N5 O5C 27.8(8) . . ?
O5D N5 O5A 36.3(8) . . ?
O5C N5 O5A 35.7(6) . . ?
O5D N5 O5B 34.7(8) . . ?
O5C N5 O5B 34.5(6) . . ?
O5A N5 O5B 65.5(7) . . ?
O5D N5 Fe 169.8(7) . . ?
O5C N5 Fe 142.0(6) . . ?
O5A N5 Fe 138.4(6) . . ?
O5B N5 Fe 141.4(6) . . ?
O5D O5A O5C 44.0(13) . . ?
O5D O5A N5 62.1(12) . . ?
O5C O5A N5 68.4(11) . . ?
O5D O5A O5B 21.9(13) . . ?
O5C O5A O5B 23.5(11) . . ?
N5 O5A O5B 57.3(6) . . ?
O5D O5B O5C 45.8(14) . . ?
O5D O5B N5 62.3(13) . . ?
O5C O5B N5 68.7(12) . . ?
O5D O5B O5A 22.9(14) . . ?
O5C O5B O5A 24.4(12) . . ?
N5 O5B O5A 57.1(6) . . ?
O5D O5C O5B 66.1(22) . . ?
O5D O5C O5A 67.5(23) . . ?
O5B O5C O5A 132.1(21) . . ?
O5D O5C N5 67.9(18) . . ?
O5B O5C N5 76.8(12) . . ?
O5A O5C N5 75.8(12) . . ?
O5C O5D O5B 68.2(23) . . ?
O5C O5D O5A 68.5(23) . . ?
O5B O5D O5A 135.2(26) . . ?
O5C O5D N5 84.2(19) . . ?
O5B O5D N5 83.1(15) . . ?
O5A O5D N5 81.6(14) . . ?
N61 C62 C63 178.1(5) . . ?
C62 C63 H63A 108.6(40) . . ?
C62 C63 H63B 97.7(43) . . ?
H63A C63 H63B 93.7(51) . . ?
C62 C63 H63C 119.7(54) . . ?
H63A C63 H63C 115.3(63) . . ?
H63B C63 H63C 117.7(60) . . ?

loop_
_geom_bond_atom_site_label_1
_geom_bond_atom_site_label_2
_geom_bond_distance
_geom_bond_site_symmetry_2
_geom_bond_publ_flag
Ni P2 2.1750(7) . ?
Ni P1 2.1892(7) . ?
Ni S1 2.3065(7) . ?
Ni S2 2.3577(7) . ?
Ni Cl 2.4334(8) . ?
P1 C121 1.818(3) . ?
P1 C111 1.829(3) . ?
P1 C12 1.839(3) . ?
C111 C112 1.371(4) . ?
C111 C116 1.392(4) . ?
C112 C113 1.386(4) . ?
C112 H112 0.86(3) . ?
C113 C114 1.366(5) . ?
C113 H113 0.95(3) . ?
C114 C115 1.374(5) . ?
C114 H114 0.90(3) . ?
C115 C116 1.381(4) . ?
C115 H115 0.98(3) . ?
C116 H116 1.00(3) . ?
C121 C122 1.367(4) . ?
C121 C126 1.393(5) . ?
C122 C123 1.392(5) . ?
C122 H122 0.90(3) . ?
C123 C124 1.356(6) . ?
C123 H123 0.88(4) . ?
C124 C125 1.361(7) . ?
C124 H124 0.89(4) . ?
C125 C126 1.383(5) . ?
C125 H125 1.04(5) . ?
C126 H126 0.93(4) . ?
C12 C21 1.512(4) . ?
C12 H12A 0.91(3) . ?
C12 H12B 0.95(3) . ?
C21 P2 1.827(3) . ?
C21 H21A 0.96(3) . ?
C21 H21B 0.97(3) . ?
P2 C221 1.811(3) . ?
P2 C211 1.824(3) . ?
C211 C212 1.381(4) . ?
C211 C216 1.394(4) . ?
C212 C213 1.381(4) . ?
C212 H212 0.87(3) . ?
C213 C214 1.372(5) . ?
C213 H213 0.99(3) . ?
C214 C215 1.355(6) . ?
C214 H214 0.93(3) . ?
C215 C216 1.393(5) . ?
C215 H215 0.90(3) . ?
C216 H216 0.96(3) . ?
C221 C226 1.385(4) . ?
C221 C222 1.388(4) . ?
C222 C223 1.374(4) . ?
C222 H222 0.95(3) . ?
C223 C224 1.362(5) . ?
C223 H223 0.98(3) . ?
C224 C225 1.379(5) . ?
C224 H224 0.96(4) . ?
C225 C226 1.368(5) . ?
C225 H225 0.90(3) . ?
C226 H226 0.89(3) . ?
S1 C14 1.825(3) . ?
S1 Fe 2.3405(8) . ?
S2 C24 1.817(3) . ?
S2 Fe 2.3397(8) . ?
Fe N5 1.728(3) . ?
Fe S3 2.2579(9) . ?
Fe N4 2.265(2) . ?
S3 C34 1.816(4) . ?
N4 C41B 1.440(5) . ?
N4 C43 1.447(7) . ?
N4 C42 1.462(6) . ?
N4 C43B 1.493(6) . ?
N4 C41 1.531(6) . ?
N4 C42B 1.540(5) . ?
C14 C41 1.442(6) . ?
C14 C41B 1.549(6) . ?
C14 H14A 0.97 . ?
C14 H14B 0.97 . ?
C14 H14C 0.97 . ?
C14 H14D 0.97 . ?
C24 C42B 1.493(6) . ?
C24 C42 1.527(6) . ?
C24 H24A 0.97 . ?
C24 H24B 0.97 . ?
C24 H24C 0.97 . ?
C24 H24D 0.97 . ?
C34 C43B 1.426(7) . ?
C34 C43 1.446(8) . ?
C34 H34A 0.97 . ?
C34 H34B 0.97 . ?
C34 H34C 0.97 . ?
C34 H34D 0.97 . ?
C41 H41A 0.97 . ?
C41 H41B 0.97 . ?
C42 H42A 0.97 . ?
C42 H42B 0.97 . ?
C43 H43A 0.97 . ?
C43 H43B 0.97 . ?
C41B H41C 0.97 . ?
C41B H41D 0.97 . ?
C42B H42C 0.97 . ?
C42B H42D 0.97 . ?
C43B H43C 0.97 . ?
C43B H43D 0.97 . ?
N5 O5D 1.151(12) . ?
N5 O5C 1.236(11) . ?
N5 O5A 1.289(10) . ?
N5 O5B 1.291(10) . ?
O5A O5D 0.77(2) . ?
O5A O5C 0.776(14) . ?
O5A O5B 1.396(15) . ?
O5B O5D 0.74(2) . ?
O5B O5C 0.751(14) . ?
O5C O5D 0.58(2) . ?
N61 C62 1.115(5) . ?
C62 C63 1.439(7) . ?
C63 H63A 0.89(6) . ?
C63 H63B 0.97(8) . ?
C63 H63C 0.90(8) . ?
